data_2014740
loop_
_publ_author_name
'Glidewell, Christopher'
'Low, John N.'
'Skakle, Janet M. S.'
'Wardell, James L.'

_publ_section_title
;
 Tris[4-(4-nitrophenyl)-3-aza-3-butenyl]amine: \p-stacked chains of
 hydrogen-bonded <i>R</i>_<b>2</b>^<b>2</b>(26) dimers
;
_journal_issue 2
_journal_name_full 'Acta Crystallographica Section C'
_journal_page_first o75
_journal_page_last o77
_journal_paper_doi 10.1107/S0108270104033141
_journal_volume 61
_journal_year 2005
_chemical_formula_iupac 'C27 H27 N7 O6'
_chemical_formula_moiety 'C27 H27 N7 O6'
_chemical_formula_sum 'C27 H27 N7 O6'
_chemical_formula_weight 545.56
_chemical_name_systematic
;
Tris[4-(4-nitrophenyl)-3-aza-3-butenyl]amine
;
_space_group_IT_number 2
_symmetry_cell_setting triclinic
_symmetry_space_group_name_Hall '-P 1'
_symmetry_space_group_name_H-M 'P -1'
_atom_sites_solution_hydrogens geom
_atom_sites_solution_primary direct
_atom_sites_solution_secondary difmap
_cell_angle_alpha 83.5872(18)
_cell_angle_beta 89.022(2)
_cell_angle_gamma 72.611(2)
_cell_formula_units_Z 2
_cell_length_a 7.8020(2)
_cell_length_b 12.5233(5)
_cell_length_c 13.8920(6)
_cell_measurement_reflns_used 5891
_cell_measurement_temperature 120(2)
_cell_measurement_theta_max 27.56
_cell_measurement_theta_min 3.09
_cell_volume 1287.01(8)
_computing_cell_refinement 'DENZO (Otwinowski & Minor, 1997) and COLLECT '
_computing_data_collection 'COLLECT (Hooft, 1999)'
_computing_data_reduction 'DENZO  and COLLECT '
_computing_molecular_graphics 'PLATON (Spek, 2003)'
_computing_publication_material 'SHELXL97 and PRPKAPPA (Ferguson, 1999)'
_computing_structure_refinement 'OSCAIL and SHELXL97 (Sheldrick, 1997)'
_computing_structure_solution 'OSCAIL (McArdle, 2003) and SHELXS97 (Sheldrick, 1997)'
_diffrn_ambient_temperature 120(2)
_diffrn_detector_area_resol_mean 9.091
_diffrn_measured_fraction_theta_full 0.991
_diffrn_measured_fraction_theta_max 0.991
_diffrn_measurement_device_type 'Nonius KappaCCD diffractometer'
_diffrn_measurement_method '\f and \w scans'
_diffrn_radiation_monochromator graphite
_diffrn_radiation_source 'Bruker-Nonius FR91 rotating anode'
_diffrn_radiation_type 'Mo K\a'
_diffrn_radiation_wavelength 0.71073
_diffrn_reflns_av_R_equivalents 0.08
_diffrn_reflns_av_sigmaI/netI 0.0575
_diffrn_reflns_limit_h_max 9
_diffrn_reflns_limit_h_min -10
_diffrn_reflns_limit_k_max 16
_diffrn_reflns_limit_k_min -16
_diffrn_reflns_limit_l_max 17
_diffrn_reflns_limit_l_min -18
_diffrn_reflns_number 26427
_diffrn_reflns_theta_full 27.56
_diffrn_reflns_theta_max 27.56
_diffrn_reflns_theta_min 3.09
_diffrn_standards_decay_% nil
_exptl_absorpt_coefficient_mu 0.102
_exptl_absorpt_correction_T_max 0.996
_exptl_absorpt_correction_T_min 0.977
_exptl_absorpt_correction_type multi-scan
_exptl_absorpt_process_details '(SADABS; Sheldrick,  2003)'
_exptl_crystal_colour orange
_exptl_crystal_density_diffrn 1.408
_exptl_crystal_density_method 'not measured'
_exptl_crystal_description plate
_exptl_crystal_F_000 572
_exptl_crystal_size_max 0.20
_exptl_crystal_size_mid 0.09
_exptl_crystal_size_min 0.04
_refine_diff_density_max 0.238
_refine_diff_density_min -0.217
_refine_ls_extinction_coef 0.0089(18)
_refine_ls_extinction_expression Fc^*^=kFc[1+0.001xFc^2^\l^3^/sin(2\q)]^-1/4^
_refine_ls_extinction_method SHELXL97
_refine_ls_goodness_of_fit_ref 1.043
_refine_ls_hydrogen_treatment constr
_refine_ls_matrix_type full
_refine_ls_number_parameters 362
_refine_ls_number_reflns 5891
_refine_ls_number_restraints 0
_refine_ls_restrained_S_all 1.043
_refine_ls_R_factor_all 0.0997
_refine_ls_R_factor_gt 0.0514
_refine_ls_shift/su_max 0.000
_refine_ls_shift/su_mean 0.000
_refine_ls_structure_factor_coef Fsqd
_refine_ls_weighting_details 'w=1/[\s^2^(Fo^2^)+(0.0568P)^2^+0.0732P] where P=(Fo^2^+2Fc^2^)/3'
_refine_ls_weighting_scheme calc
_refine_ls_wR_factor_gt 0.1074
_refine_ls_wR_factor_ref 0.1238
_reflns_number_gt 3714
_reflns_number_total 5891
_reflns_threshold_expression I>2\s(I)
_cod_data_source_file sk1801.cif
_cod_data_source_block I
_cod_database_code 2014740
_cod_database_fobs_code 2014740

loop_
_symmetry_equiv_pos_as_xyz
'x, y, z'
'-x, -y, -z'

loop_
_atom_site_label
_atom_site_fract_x
_atom_site_fract_y
_atom_site_fract_z
_atom_site_U_iso_or_equiv
_atom_site_adp_type
_atom_site_calc_flag
_atom_site_refinement_flags
_atom_site_occupancy
_atom_site_disorder_assembly
_atom_site_disorder_group
_atom_site_type_symbol
O11 0.14641(17) -0.28778(11) -0.07882(10) 0.0457(4) Uani d . 1 . . O
O12 0.0595(2) -0.16591(12) -0.20336(10) 0.0566(4) Uani d . 1 . . O
O21 0.4627(2) 0.01656(13) 0.66805(11) 0.0645(5) Uani d . 1 . . O
O22 0.4846(2) 0.16844(13) 0.71936(11) 0.0613(4) Uani d . 1 . . O
O31 0.9532(3) 0.04366(12) 0.64009(12) 0.0740(5) Uani d . 1 . . O
O32 0.94378(19) 0.19154(12) 0.70732(10) 0.0523(4) Uani d . 1 . . O
N10 0.24909(16) 0.49233(11) 0.14451(9) 0.0232(3) Uani d . 1 . . N
N14 0.12691(18) -0.19402(13) -0.12215(11) 0.0315(4) Uani d . 1 . . N
N17 0.32739(17) 0.22701(12) 0.02761(11) 0.0292(3) Uani d . 1 . . N
N24 0.4352(2) 0.11912(15) 0.65962(12) 0.0431(4) Uani d . 1 . . N
N27 0.02316(17) 0.48288(12) 0.30892(10) 0.0280(3) Uani d . 1 . . N
N34 0.9099(2) 0.14538(13) 0.64024(12) 0.0406(4) Uani d . 1 . . N
N37 0.53931(17) 0.52233(12) 0.29041(10) 0.0287(3) Uani d . 1 . . N
C11 0.27778(19) 0.04781(14) 0.01678(12) 0.0250(4) Uani d . 1 . . C
C12 0.2630(2) -0.05033(14) 0.06968(13) 0.0289(4) Uani d . 1 . . C
C13 0.2153(2) -0.13072(14) 0.02430(13) 0.0287(4) Uani d . 1 . . C
C14 0.18322(19) -0.11124(13) -0.07416(12) 0.0252(4) Uani d . 1 . . C
C15 0.1988(2) -0.01525(14) -0.12921(13) 0.0297(4) Uani d . 1 . . C
C16 0.2472(2) 0.06392(14) -0.08307(12) 0.0271(4) Uani d . 1 . . C
C17 0.32195(19) 0.13281(14) 0.06855(13) 0.0281(4) Uani d . 1 . . C
C18 0.3686(2) 0.30337(14) 0.08880(13) 0.0306(4) Uani d . 1 . . C
C19 0.2282(2) 0.41863(14) 0.07335(12) 0.0258(4) Uani d . 1 . . C
C21 0.1542(2) 0.30965(15) 0.40992(12) 0.0281(4) Uani d . 1 . . C
C22 0.2066(2) 0.19299(15) 0.41728(14) 0.0358(4) Uani d . 1 . . C
C23 0.2970(2) 0.12981(16) 0.49947(14) 0.0383(5) Uani d . 1 . . C
C24 0.3352(2) 0.18580(15) 0.57335(13) 0.0325(4) Uani d . 1 . . C
C25 0.2852(2) 0.30187(15) 0.56829(13) 0.0313(4) Uani d . 1 . . C
C26 0.1927(2) 0.36310(15) 0.48608(13) 0.0308(4) Uani d . 1 . . C
C27 0.0610(2) 0.37721(16) 0.32134(13) 0.0295(4) Uani d . 1 . . C
C28 -0.0562(2) 0.53831(15) 0.21550(12) 0.0286(4) Uani d . 1 . . C
C29 0.0810(2) 0.58175(14) 0.15663(12) 0.0256(4) Uani d . 1 . . C
C31 0.6448(2) 0.34655(14) 0.39083(12) 0.0264(4) Uani d . 1 . . C
C32 0.6897(2) 0.23063(15) 0.39648(13) 0.0343(4) Uani d . 1 . . C
C33 0.7773(2) 0.16399(15) 0.47776(14) 0.0368(5) Uani d . 1 . . C
C34 0.8142(2) 0.21619(14) 0.55403(12) 0.0293(4) Uani d . 1 . . C
C35 0.7699(2) 0.33155(14) 0.55189(12) 0.0287(4) Uani d . 1 . . C
C36 0.6846(2) 0.39620(14) 0.46897(12) 0.0281(4) Uani d . 1 . . C
C37 0.5584(2) 0.41843(15) 0.30179(13) 0.0298(4) Uani d . 1 . . C
C38 0.4579(2) 0.59222(14) 0.20125(12) 0.0276(4) Uani d . 1 . . C
C39 0.3992(2) 0.53747(14) 0.12041(12) 0.0254(4) Uani d . 1 . . C
H12 0.2858 -0.0623 0.1376 0.035 Uiso calc R 1 . . H
H13 0.2051 -0.1976 0.0603 0.034 Uiso calc R 1 . . H
H15 0.1767 -0.0042 -0.1972 0.036 Uiso calc R 1 . . H
H16 0.2597 0.1298 -0.1197 0.033 Uiso calc R 1 . . H
H17 0.3476 0.1160 0.1361 0.034 Uiso calc R 1 . . H
H18A 0.4889 0.3110 0.0731 0.037 Uiso calc R 1 . . H
H18B 0.3707 0.2722 0.1576 0.037 Uiso calc R 1 . . H
H19A 0.2394 0.4544 0.0073 0.031 Uiso calc R 1 . . H
H19B 0.1068 0.4092 0.0786 0.031 Uiso calc R 1 . . H
H22 0.1803 0.1562 0.3657 0.043 Uiso calc R 1 . . H
H23 0.3321 0.0499 0.5052 0.046 Uiso calc R 1 . . H
H25 0.3133 0.3384 0.6195 0.038 Uiso calc R 1 . . H
H26 0.1547 0.4430 0.4814 0.037 Uiso calc R 1 . . H
H27 0.0285 0.3396 0.2721 0.035 Uiso calc R 1 . . H
H28A -0.1641 0.6019 0.2253 0.034 Uiso calc R 1 . . H
H28B -0.0935 0.4844 0.1800 0.034 Uiso calc R 1 . . H
H29A 0.0284 0.6160 0.0920 0.031 Uiso calc R 1 . . H
H29B 0.1079 0.6413 0.1895 0.031 Uiso calc R 1 . . H
H32 0.6601 0.1963 0.3441 0.041 Uiso calc R 1 . . H
H33 0.8112 0.0842 0.4811 0.044 Uiso calc R 1 . . H
H35 0.7968 0.3655 0.6052 0.034 Uiso calc R 1 . . H
H36 0.6526 0.4760 0.4654 0.034 Uiso calc R 1 . . H
H37 0.5168 0.3851 0.2524 0.036 Uiso calc R 1 . . H
H38A 0.5448 0.6304 0.1736 0.033 Uiso calc R 1 . . H
H38B 0.3512 0.6516 0.2200 0.033 Uiso calc R 1 . . H
H39A 0.3647 0.5939 0.0628 0.030 Uiso calc R 1 . . H
H39B 0.5031 0.4755 0.1027 0.030 Uiso calc R 1 . . H

loop_
_atom_site_aniso_label
_atom_site_aniso_U_11
_atom_site_aniso_U_22
_atom_site_aniso_U_33
_atom_site_aniso_U_12
_atom_site_aniso_U_13
_atom_site_aniso_U_23
O11 0.0569(8) 0.0305(8) 0.0545(9) -0.0217(6) -0.0144(7) 0.0013(7)
O12 0.0938(11) 0.0473(9) 0.0373(9) -0.0338(8) -0.0228(8) -0.0015(7)
O21 0.0938(12) 0.0396(10) 0.0474(10) -0.0045(8) -0.0058(8) 0.0057(8)
O22 0.0872(11) 0.0605(11) 0.0376(9) -0.0264(9) -0.0234(8) 0.0038(8)
O31 0.1299(15) 0.0261(9) 0.0518(10) -0.0025(9) -0.0255(10) 0.0012(7)
O32 0.0745(10) 0.0410(9) 0.0342(8) -0.0051(7) -0.0184(7) -0.0049(7)
N10 0.0214(6) 0.0257(8) 0.0238(8) -0.0073(6) -0.0023(5) -0.0060(6)
N14 0.0320(8) 0.0295(9) 0.0342(9) -0.0105(6) -0.0042(7) -0.0046(7)
N17 0.0288(7) 0.0265(8) 0.0334(9) -0.0077(6) -0.0018(6) -0.0089(7)
N24 0.0514(10) 0.0411(11) 0.0333(10) -0.0107(8) 0.0014(8) 0.0017(8)
N27 0.0262(7) 0.0343(9) 0.0256(8) -0.0111(6) 0.0021(6) -0.0062(7)
N34 0.0530(10) 0.0289(10) 0.0329(10) -0.0029(7) -0.0038(8) 0.0004(8)
N37 0.0272(7) 0.0300(9) 0.0280(8) -0.0070(6) -0.0024(6) -0.0030(7)
C11 0.0182(8) 0.0269(10) 0.0293(10) -0.0048(7) -0.0015(7) -0.0060(8)
C12 0.0295(9) 0.0317(10) 0.0232(9) -0.0058(7) -0.0037(7) -0.0025(8)
C13 0.0288(9) 0.0237(9) 0.0326(10) -0.0074(7) -0.0018(7) 0.0005(8)
C14 0.0206(8) 0.0231(9) 0.0312(10) -0.0049(7) -0.0037(7) -0.0047(8)
C15 0.0328(9) 0.0319(10) 0.0244(10) -0.0091(8) -0.0024(7) -0.0040(8)
C16 0.0278(8) 0.0250(9) 0.0290(10) -0.0089(7) 0.0000(7) -0.0022(8)
C17 0.0215(8) 0.0317(11) 0.0291(10) -0.0039(7) -0.0018(7) -0.0063(8)
C18 0.0304(9) 0.0290(10) 0.0338(11) -0.0091(7) -0.0046(7) -0.0084(8)
C19 0.0258(8) 0.0302(10) 0.0223(9) -0.0088(7) -0.0038(7) -0.0056(7)
C21 0.0259(8) 0.0347(10) 0.0270(10) -0.0129(7) 0.0033(7) -0.0075(8)
C22 0.0424(10) 0.0354(11) 0.0346(11) -0.0161(8) -0.0016(8) -0.0123(9)
C23 0.0467(11) 0.0293(11) 0.0412(12) -0.0148(9) 0.0002(9) -0.0038(9)
C24 0.0368(10) 0.0343(11) 0.0265(10) -0.0118(8) 0.0015(8) -0.0008(8)
C25 0.0344(9) 0.0363(11) 0.0262(10) -0.0132(8) 0.0000(7) -0.0087(8)
C26 0.0346(9) 0.0287(10) 0.0315(10) -0.0118(8) 0.0007(8) -0.0068(8)
C27 0.0257(8) 0.0403(12) 0.0280(10) -0.0160(8) 0.0004(7) -0.0100(9)
C28 0.0238(8) 0.0375(10) 0.0250(10) -0.0088(7) -0.0023(7) -0.0060(8)
C29 0.0241(8) 0.0269(9) 0.0246(9) -0.0051(7) -0.0031(7) -0.0041(7)
C31 0.0243(8) 0.0302(10) 0.0269(10) -0.0113(7) -0.0012(7) -0.0036(8)
C32 0.0425(10) 0.0322(11) 0.0324(11) -0.0152(8) -0.0027(8) -0.0098(9)
C33 0.0474(11) 0.0250(10) 0.0385(12) -0.0109(8) -0.0013(9) -0.0049(9)
C34 0.0333(9) 0.0261(10) 0.0268(10) -0.0071(7) -0.0008(7) -0.0011(8)
C35 0.0289(9) 0.0310(10) 0.0261(10) -0.0077(7) -0.0020(7) -0.0056(8)
C36 0.0268(8) 0.0246(9) 0.0332(10) -0.0073(7) 0.0001(7) -0.0053(8)
C37 0.0300(9) 0.0343(11) 0.0285(10) -0.0127(8) -0.0047(7) -0.0080(8)
C38 0.0252(8) 0.0296(10) 0.0287(10) -0.0093(7) -0.0034(7) -0.0029(8)
C39 0.0232(8) 0.0284(9) 0.0248(9) -0.0083(7) -0.0009(7) -0.0027(7)

loop_
_atom_type_symbol
_atom_type_description
_atom_type_scat_dispersion_real
_atom_type_scat_dispersion_imag
_atom_type_scat_source
C C 0.0033 0.0016 'International Tables Vol C Tables 4.2.6.8 and 6.1.1.4'
H H 0.0000 0.0000 'International Tables Vol C Tables 4.2.6.8 and 6.1.1.4'
N N 0.0061 0.0033 'International Tables Vol C Tables 4.2.6.8 and 6.1.1.4'
O O 0.0106 0.0060 'International Tables Vol C Tables 4.2.6.8 and 6.1.1.4'

loop_
_geom_angle_atom_site_label_1
_geom_angle_atom_site_label_2
_geom_angle_atom_site_label_3
_geom_angle
_geom_angle_publ_flag
C19 N10 C29 111.74(11) y
C29 N10 C39 112.10(12) y
C39 N10 C19 111.24(12) y
C16 C11 C12 119.36(15) no
C16 C11 C17 121.76(15) no
C12 C11 C17 118.87(15) no
N17 C17 C11 123.28(16) no
N17 C17 H17 118.4 no
C11 C17 H17 118.4 no
C17 N17 C18 116.94(15) no
N17 C18 C19 110.28(13) no
N17 C18 H18A 109.6 no
C19 C18 H18A 109.6 no
N17 C18 H18B 109.6 no
C19 C18 H18B 109.6 no
H18A C18 H18B 108.1 no
N10 C19 C18 111.72(12) no
N10 C19 H19A 109.3 no
C18 C19 H19A 109.3 no
N10 C19 H19B 109.3 no
C18 C19 H19B 109.3 no
H19A C19 H19B 107.9 no
C13 C12 C11 120.76(16) no
C13 C12 H12 119.6 no
C11 C12 H12 119.6 no
C14 C13 C12 118.35(16) no
C14 C13 H13 120.8 no
C12 C13 H13 120.8 no
C13 C14 C15 122.44(15) no
C13 C14 N14 118.67(15) no
C15 C14 N14 118.88(15) no
O12 N14 O11 122.66(15) no
O12 N14 C14 118.46(15) no
O11 N14 C14 118.87(14) no
C16 C15 C14 118.58(16) no
C16 C15 H15 120.7 no
C14 C15 H15 120.7 no
C15 C16 C11 120.51(16) no
C15 C16 H16 119.7 no
C11 C16 H16 119.7 no
C22 C21 C26 119.53(16) no
C22 C21 C27 120.37(16) no
C26 C21 C27 120.09(16) no
N27 C27 C21 122.25(16) no
N27 C27 H27 118.9 no
C21 C27 H27 118.9 no
C27 N27 C28 116.65(15) no
N27 C28 C29 109.44(12) no
N27 C28 H28A 109.8 no
C29 C28 H28A 109.8 no
N27 C28 H28B 109.8 no
C29 C28 H28B 109.8 no
H28A C28 H28B 108.2 no
N10 C29 C28 112.50(13) no
N10 C29 H29A 109.1 no
C28 C29 H29A 109.1 no
N10 C29 H29B 109.1 no
C28 C29 H29B 109.1 no
H29A C29 H29B 107.8 no
C23 C22 C21 120.32(17) no
C23 C22 H22 119.8 no
C21 C22 H22 119.8 no
C22 C23 C24 118.61(17) no
C22 C23 H23 120.7 no
C24 C23 H23 120.7 no
C25 C24 C23 122.53(17) no
C25 C24 N24 118.66(16) no
C23 C24 N24 118.80(17) no
O22 N24 O21 123.57(17) no
O22 N24 C24 118.36(17) no
O21 N24 C24 118.06(17) no
C24 C25 C26 117.77(16) no
C24 C25 H25 121.1 no
C26 C25 H25 121.1 no
C25 C26 C21 121.23(17) no
C25 C26 H26 119.4 no
C21 C26 H26 119.4 no
C32 C31 C36 119.32(16) no
C32 C31 C37 120.85(15) no
C36 C31 C37 119.82(15) no
N37 C37 C31 121.42(15) no
N37 C37 H37 119.3 no
C31 C37 H37 119.3 no
C37 N37 C38 121.08(15) no
N37 C38 C39 119.45(14) no
N37 C38 H38A 107.5 no
C39 C38 H38A 107.5 no
N37 C38 H38B 107.5 no
C39 C38 H38B 107.5 no
H38A C38 H38B 107.0 no
N10 C39 C38 114.66(13) no
N10 C39 H39A 108.6 no
C38 C39 H39A 108.6 no
N10 C39 H39B 108.6 no
C38 C39 H39B 108.6 no
H39A C39 H39B 107.6 no
C31 C32 C33 120.61(16) no
C31 C32 H32 119.7 no
C33 C32 H32 119.7 no
C34 C33 C32 118.45(17) no
C34 C33 H33 120.8 no
C32 C33 H33 120.8 no
C35 C34 C33 122.82(16) no
C35 C34 N34 118.57(15) no
C33 C34 N34 118.59(16) no
O31 N34 O32 123.41(16) no
O31 N34 C34 118.00(16) no
O32 N34 C34 118.58(15) no
C34 C35 C36 117.48(16) no
C34 C35 H35 121.3 no
C36 C35 H35 121.3 no
C35 C36 C31 121.29(16) no
C35 C36 H36 119.4 no
C31 C36 H36 119.4 no

loop_
_geom_bond_atom_site_label_1
_geom_bond_atom_site_label_2
_geom_bond_site_symmetry_2
_geom_bond_distance
_geom_bond_publ_flag
N10 C39 . 1.4641(19) no
N10 C19 . 1.468(2) no
N10 C29 . 1.4693(19) no
C11 C16 . 1.393(2) no
C11 C12 . 1.394(2) no
C11 C17 . 1.472(2) no
C17 N17 . 1.263(2) no
C17 H17 . 0.95 no
N17 C18 . 1.454(2) no
C18 C19 . 1.524(2) no
C18 H18A . 0.99 no
C18 H18B . 0.99 no
C19 H19A . 0.99 no
C19 H19B . 0.99 no
C12 C13 . 1.387(2) no
C12 H12 . 0.95 no
C13 C14 . 1.376(2) no
C13 H13 . 0.95 no
C14 C15 . 1.387(2) no
C14 N14 . 1.466(2) no
N14 O12 . 1.2223(19) no
N14 O11 . 1.2260(19) no
C15 C16 . 1.382(2) no
C15 H15 . 0.95 no
C16 H16 . 0.95 no
C21 C22 . 1.387(2) no
C21 C26 . 1.395(2) no
C21 C27 . 1.480(2) no
C27 N27 . 1.259(2) no
C27 H27 . 0.95 no
N27 C28 . 1.456(2) no
C28 C29 . 1.527(2) no
C28 H28A . 0.99 no
C28 H28B . 0.99 no
C29 H29A . 0.99 no
C29 H29B . 0.99 no
C22 C23 . 1.385(3) no
C22 H22 . 0.95 no
C23 C24 . 1.389(3) no
C23 H23 . 0.95 no
C24 C25 . 1.382(2) no
C24 N24 . 1.470(2) no
N24 O22 . 1.219(2) no
N24 O21 . 1.230(2) no
C25 C26 . 1.384(2) no
C25 H25 . 0.95 no
C26 H26 . 0.95 no
C31 C32 . 1.381(2) no
C31 C36 . 1.393(2) no
C31 C37 . 1.487(2) no
C37 N37 . 1.257(2) no
C37 H37 . 0.95 no
N37 C38 . 1.468(2) no
C38 C39 . 1.522(2) no
C38 H38A . 0.99 no
C38 H38B . 0.99 no
C39 H39A . 0.99 no
C39 H39B . 0.99 no
C32 C33 . 1.383(3) no
C32 H32 . 0.95 no
C33 C34 . 1.382(2) no
C33 H33 . 0.95 no
C34 C35 . 1.378(2) no
C34 N34 . 1.475(2) no
N34 O31 . 1.217(2) no
N34 O32 . 1.2218(19) no
C35 C36 . 1.386(2) no
C35 H35 . 0.95 no
C36 H36 . 0.95 no

loop_
_geom_hbond_atom_site_label_D
_geom_hbond_atom_site_label_H
_geom_hbond_atom_site_label_A
_geom_hbond_site_symmetry_A
_geom_hbond_distance_DH
_geom_hbond_distance_HA
_geom_hbond_distance_DA
_geom_hbond_angle_DHA
_geom_hbond_publ_flag
C29 H29B O32 2_666 0.99 2.60 3.540(2) 159 y
C37 H37 N10 . 0.95 2.53 3.138(2) 122 y

loop_
_geom_torsion_atom_site_label_1
_geom_torsion_atom_site_label_2
_geom_torsion_atom_site_label_3
_geom_torsion_atom_site_label_4
_geom_torsion
_geom_torsion_publ_flag
C19 N10 C29 C28 74.96(17) y
C29 N10 C39 C38 67.46(17) y
C39 N10 C19 C18 76.85(17) y
N10 C19 C18 N17 171.04(13) y
N10 C29 C28 N27 55.99(18) y
N10 C39 C38 N37 66.70(19) y
C19 C18 N17 C17 -128.34(16) y
C29 C28 N27 C27 -108.10(16) y
C39 C38 N37 C37 -1.3(2) y
C18 N17 C17 C11 178.49(13) y
C28 N27 C27 C21 175.43(14) y
C38 N37 C37 C31 178.49(14) y
N17 C17 C11 C12 -175.56(15) y
N27 C27 C21 C22 -174.65(16) y
N37 C37 C31 C32 -170.11(16) y
C13 C14 N14 O11 -15.3(2) y
C23 C24 N24 O21 -8.4(3) y
C33 C34 N34 O31 0.4(3) y
C16 C11 C17 N17 3.2(2) no
C29 N10 C19 C18 -157.03(13) no
C16 C11 C12 C13 -1.1(2) no
C17 C11 C12 C13 177.68(14) no
C11 C12 C13 C14 0.1(2) no
C12 C13 C14 C15 0.7(2) no
C12 C13 C14 N14 -177.98(13) no
C13 C14 N14 O12 163.48(16) no
C15 C14 N14 O12 -15.3(2) no
C15 C14 N14 O11 165.92(15) no
C13 C14 C15 C16 -0.5(2) no
N14 C14 C15 C16 178.25(14) no
C14 C15 C16 C11 -0.6(2) no
C12 C11 C16 C15 1.4(2) no
C17 C11 C16 C15 -177.36(14) no
C26 C21 C27 N27 4.3(2) no
C39 N10 C29 C28 -159.38(13) no
C26 C21 C22 C23 -0.2(3) no
C27 C21 C22 C23 178.72(15) no
C21 C22 C23 C24 -0.6(3) no
C22 C23 C24 C25 0.6(3) no
C22 C23 C24 N24 -178.47(16) no
C25 C24 N24 O22 -6.7(2) no
C23 C24 N24 O22 172.43(17) no
C25 C24 N24 O21 172.54(17) no
C23 C24 C25 C26 0.3(3) no
N24 C24 C25 C26 179.39(15) no
C24 C25 C26 C21 -1.2(2) no
C22 C21 C26 C25 1.2(2) no
C27 C21 C26 C25 -177.76(15) no
C36 C31 C37 N37 8.6(2) no
C19 N10 C39 C38 -166.61(13) no
C36 C31 C32 C33 -1.6(3) no
C37 C31 C32 C33 177.08(16) no
C31 C32 C33 C34 1.8(3) no
C32 C33 C34 C35 -1.0(3) no
C32 C33 C34 N34 -179.14(16) no
C35 C34 N34 O31 -177.79(18) no
C35 C34 N34 O32 1.2(2) no
C33 C34 N34 O32 179.42(17) no
C33 C34 C35 C36 0.1(3) no
N34 C34 C35 C36 178.22(15) no
C34 C35 C36 C31 0.1(2) no
C32 C31 C36 C35 0.6(2) no
C37 C31 C36 C35 -178.05(15) no
